data_7049820
loop_
_publ_author_name
'Pastor-Medrano, Jes\'us'
'Rodr\'iguez-Raya, Francisco R'
'Bernab\'e-Pablo, Erandi'
'Mireles-Ch\'avez, Daniel A'
'Jancik, Vojtech'
'Mart\'inez-Otero, Diego'
'Moya-Cabrera, M\'onica'

_publ_section_title
;
 Metal-directed self-assembly of transition metal
 heterometallascorpionates.
;
_journal_issue 19
_journal_name_full 'Dalton transactions (Cambridge, England : 2003)'
_journal_page_first 6571
_journal_page_last 6580
_journal_paper_doi 10.1039/c9dt00683d
_journal_volume 48
_journal_year 2019
_chemical_formula_moiety 'C172 H152 K2 N18 Ni2 O4 P12 Se12, 2(C4 H8 O)'
_chemical_formula_sum 'C180 H168 K2 N18 Ni2 O6 P12 Se12'
_chemical_formula_weight 4194.09
_space_group_crystal_system triclinic
_space_group_IT_number 2
_space_group_name_Hall '-P 1'
_space_group_name_H-M_alt 'P -1'
_symmetry_space_group_name_Hall '-P 1'
_symmetry_space_group_name_H-M 'P -1'
_atom_sites_solution_hydrogens geom
_atom_sites_solution_primary direct
_atom_sites_solution_secondary difmap
_audit_creation_method SHELXL-2016/6
_audit_update_record
;
2019-01-20 deposited with the CCDC.    2019-04-12 downloaded from the CCDC.
;
_cell_angle_alpha 67.6080(10)
_cell_angle_beta 89.7130(10)
_cell_angle_gamma 62.4130(10)
_cell_formula_units_Z 1
_cell_length_a 16.1143(3)
_cell_length_b 16.3352(3)
_cell_length_c 20.6585(4)
_cell_measurement_reflns_used 9979
_cell_measurement_temperature 100(2)
_cell_measurement_theta_max 26.92
_cell_measurement_theta_min 2.25
_cell_volume 4357.72(16)
_computing_cell_refinement 'Bruker SAINT'
_computing_data_collection 'Bruker APEX2'
_computing_data_reduction 'Bruker SAINT'
_computing_molecular_graphics 'Bruker SHELXTL'
_computing_publication_material 'Bruker SHELXTL'
_computing_structure_refinement 'SHELXL-2016/6 (Sheldrick, 2016)'
_computing_structure_solution 'SHELXS-97 (Sheldrick, 2008)'
_diffrn_ambient_temperature 100(2)
_diffrn_detector_area_resol_mean 8.333
_diffrn_measured_fraction_theta_full 1.000
_diffrn_measured_fraction_theta_max 0.999
_diffrn_measurement_device_type 'Bruker APEX-II CCD'
_diffrn_measurement_method '\w scans'
_diffrn_radiation_type MoK\a
_diffrn_radiation_wavelength 0.71073
_diffrn_reflns_av_R_equivalents 0.0423
_diffrn_reflns_av_unetI/netI 0.0449
_diffrn_reflns_Laue_measured_fraction_full 1.000
_diffrn_reflns_Laue_measured_fraction_max 0.999
_diffrn_reflns_limit_h_max 20
_diffrn_reflns_limit_h_min -20
_diffrn_reflns_limit_k_max 21
_diffrn_reflns_limit_k_min -21
_diffrn_reflns_limit_l_max 26
_diffrn_reflns_limit_l_min -26
_diffrn_reflns_number 64282
_diffrn_reflns_point_group_measured_fraction_full 1.000
_diffrn_reflns_point_group_measured_fraction_max 0.999
_diffrn_reflns_theta_full 25.242
_diffrn_reflns_theta_max 27.495
_diffrn_reflns_theta_min 1.090
_diffrn_source 'incoatec IuS'
_exptl_absorpt_coefficient_mu 2.942
_exptl_absorpt_correction_T_max 0.8273
_exptl_absorpt_correction_T_min 0.7398
_exptl_absorpt_correction_type multi-scan
_exptl_absorpt_process_details 'Sadabs 2008/1, Sheldrick'
_exptl_crystal_colour green
_exptl_crystal_density_diffrn 1.598
_exptl_crystal_density_method 'not measured'
_exptl_crystal_description prism
_exptl_crystal_F_000 2104
_exptl_crystal_recrystallization_method 'Re-crystallisation from solvent: CH2Cl2/THF'
_exptl_crystal_size_max 0.109
_exptl_crystal_size_mid 0.073
_exptl_crystal_size_min 0.067
_refine_diff_density_max 1.183
_refine_diff_density_min -1.493
_refine_diff_density_rms 0.084
_refine_ls_extinction_method none
_refine_ls_goodness_of_fit_ref 1.019
_refine_ls_hydrogen_treatment constr
_refine_ls_matrix_type full
_refine_ls_number_parameters 1711
_refine_ls_number_reflns 19979
_refine_ls_number_restraints 4424
_refine_ls_restrained_S_all 0.961
_refine_ls_R_factor_all 0.0560
_refine_ls_R_factor_gt 0.0365
_refine_ls_shift/su_max 0.001
_refine_ls_shift/su_mean 0.000
_refine_ls_structure_factor_coef Fsqd
_refine_ls_weighting_details 'w=1/[\s^2^(Fo^2^)+(0.0262P)^2^+5.8304P] where P=(Fo^2^+2Fc^2^)/3'
_refine_ls_weighting_scheme calc
_refine_ls_wR_factor_gt 0.0714
_refine_ls_wR_factor_ref 0.0774
_reflns_Friedel_coverage 0.000
_reflns_number_gt 15603
_reflns_number_total 19979
_reflns_threshold_expression 'I > 2\s(I)'
_cod_data_source_file c9dt00683d2.cif
_cod_data_source_block Comp6
_cod_depositor_comments 'Adding full bibliography for 7049816--7049826.cif.'
_cod_original_cell_volume 4357.72(15)
_cod_database_code 7049820
_shelx_shelxl_version_number 2016/6
_shelx_space_group_comment
; 
The symmetry employed for this shelxl refinement is uniquely defined 
by the following loop, which should always be used as a source of 
symmetry information in preference to the above space-group names. 
They are only intended as comments. 
;
_shelx_estimated_absorpt_t_min 0.740
_shelx_estimated_absorpt_t_max 0.827

loop_
_space_group_symop_operation_xyz
'x, y, z'
'-x, -y, -z'

loop_
_atom_site_label
_atom_site_type_symbol
_atom_site_fract_x
_atom_site_fract_y
_atom_site_fract_z
_atom_site_U_iso_or_equiv
_atom_site_adp_type
_atom_site_occupancy
_atom_site_site_symmetry_order
_atom_site_calc_flag
_atom_site_refinement_flags_posn
_atom_site_refinement_flags_adp
_atom_site_refinement_flags_occupancy
_atom_site_disorder_assembly
_atom_site_disorder_group
Se1 Se 0.88582(2) 0.45087(2) 0.16406(2) 0.02148(7) Uani 1 1 d . . . . .
Se3 Se 0.95456(2) 0.63720(2) 0.11982(2) 0.03189(8) Uani 1 1 d . . . . .
Se5 Se 0.71675(2) 0.69886(2) 0.13588(2) 0.01725(6) Uani 1 1 d . . . . .
Se6 Se 0.48863(2) 0.54090(2) 0.35108(2) 0.02248(7) Uani 1 1 d . . . . .
Ni1 Ni 0.88219(2) 0.56600(3) 0.22246(2) 0.01556(8) Uani 1 1 d . . . . .
K1 K 0.95276(4) 0.51398(5) 0.41921(3) 0.02218(14) Uani 1 1 d D . . . .
P1 P 1.02603(5) 0.32572(6) 0.22060(4) 0.02017(16) Uani 1 1 d D . . . .
P3 P 0.94248(5) 0.75586(6) 0.14653(5) 0.02754(19) Uani 1 1 d . . . . .
P5 P 0.63753(5) 0.64008(5) 0.20320(4) 0.01986(16) Uani 1 1 d D . . . .
P6 P 0.62511(5) 0.42081(5) 0.36031(4) 0.01428(14) Uani 1 1 d D . . . .
N1 N 1.01592(16) 0.45099(17) 0.28102(13) 0.0173(5) Uani 1 1 d . . . . .
N2 N 1.06659(16) 0.46358(18) 0.32364(13) 0.0195(5) Uani 1 1 d . . . . .
N3 N 1.15706(16) 0.38747(18) 0.34491(13) 0.0201(5) Uani 1 1 d . . . . .
N4 N 0.86902(16) 0.67706(17) 0.25423(13) 0.0175(5) Uani 1 1 d . . . . .
N5 N 0.81714(16) 0.69401(17) 0.30328(13) 0.0193(5) Uani 1 1 d . . . . .
N6 N 0.78372(17) 0.78987(18) 0.29464(14) 0.0220(5) Uani 1 1 d . . . . .
N7 N 0.81081(15) 0.51515(16) 0.29516(12) 0.0147(5) Uani 1 1 d . . . . .
N8 N 0.85810(16) 0.43610(17) 0.35911(12) 0.0168(5) Uani 1 1 d . . . . .
N9 N 0.80142(16) 0.39944(17) 0.38855(12) 0.0171(5) Uani 1 1 d . . . . .
C1 C 1.07470(19) 0.3632(2) 0.27466(15) 0.0172(6) Uani 1 1 d . . . . .
C2 C 1.16477(18) 0.3237(2) 0.31573(15) 0.0156(6) Uani 1 1 d . . . . .
C3 C 1.0148(3) 0.2158(6) 0.2747(5) 0.0279(14) Uani 0.562(9) 1 d D U P A 1
C4 C 0.9944(5) 0.2056(6) 0.3402(5) 0.0280(11) Uani 0.562(9) 1 d D U P A 1
H4 H 0.987139 0.254936 0.356744 0.034 Uiso 0.562(9) 1 calc R U P A 1
C5 C 0.9841(5) 0.1218(6) 0.3834(5) 0.0338(15) Uani 0.562(9) 1 d D U P A 1
H5 H 0.970400 0.113067 0.429619 0.041 Uiso 0.562(9) 1 calc R U P A 1
C6 C 0.9944(5) 0.0528(6) 0.3570(5) 0.0364(15) Uani 0.562(9) 1 d D U P A 1
H6 H 0.986637 -0.003622 0.385386 0.044 Uiso 0.562(9) 1 calc R U P A 1
C7 C 1.0152(5) 0.0626(5) 0.2914(4) 0.0372(13) Uani 0.562(9) 1 d D U P A 1
H7 H 1.021805 0.013363 0.274933 0.045 Uiso 0.562(9) 1 calc R U P A 1
C8 C 1.0269(5) 0.1435(5) 0.2488(5) 0.0330(13) Uani 0.562(9) 1 d D U P A 1
H8 H 1.042601 0.150381 0.203324 0.040 Uiso 0.562(9) 1 calc R U P A 1
C9 C 1.1001(8) 0.3010(7) 0.1545(5) 0.0239(14) Uani 0.562(9) 1 d D U P A 1
C10 C 1.1754(5) 0.2034(6) 0.1668(5) 0.0293(15) Uani 0.562(9) 1 d D U P A 1
H10 H 1.190391 0.146824 0.211209 0.035 Uiso 0.562(9) 1 calc R U P A 1
C11 C 1.2278(5) 0.1890(6) 0.1149(4) 0.0334(15) Uani 0.562(9) 1 d D U P A 1
H11 H 1.277461 0.122619 0.123126 0.040 Uiso 0.562(9) 1 calc R U P A 1
C12 C 1.2076(6) 0.2716(6) 0.0511(4) 0.0313(14) Uani 0.562(9) 1 d D U P A 1
H12 H 1.243756 0.261624 0.015596 0.038 Uiso 0.562(9) 1 calc R U P A 1
C13 C 1.1356(5) 0.3685(6) 0.0382(4) 0.0332(14) Uani 0.562(9) 1 d D U P A 1
H13 H 1.123334 0.425088 -0.005296 0.040 Uiso 0.562(9) 1 calc R U P A 1
C14 C 1.0814(5) 0.3827(6) 0.0889(4) 0.0281(13) Uani 0.562(9) 1 d D U P A 1
H14 H 1.030385 0.449119 0.079197 0.034 Uiso 0.562(9) 1 calc R U P A 1
C3A C 1.0203(7) 0.2156(8) 0.2823(6) 0.0268(15) Uani 0.438(9) 1 d D U P A 2
C4A C 1.0126(7) 0.2021(9) 0.3523(6) 0.0280(11) Uani 0.438(9) 1 d D U P A 2
H4A H 1.023390 0.242734 0.370200 0.034 Uiso 0.438(9) 1 calc R U P A 2
C5A C 0.9895(9) 0.1309(9) 0.3964(7) 0.0373(18) Uani 0.438(9) 1 d D U P A 2
H5A H 0.983340 0.124165 0.443640 0.045 Uiso 0.438(9) 1 calc R U P A 2
C6A C 0.9751(8) 0.0688(8) 0.3719(6) 0.0384(17) Uani 0.438(9) 1 d D U P A 2
H6A H 0.962600 0.017382 0.402968 0.046 Uiso 0.438(9) 1 calc R U P A 2
C7A C 0.9793(8) 0.0830(7) 0.3016(5) 0.0388(16) Uani 0.438(9) 1 d D U P A 2
H7A H 0.970031 0.041111 0.284178 0.047 Uiso 0.438(9) 1 calc R U P A 2
C8A C 0.9970(7) 0.1588(7) 0.2572(6) 0.0364(16) Uani 0.438(9) 1 d D U P A 2
H8A H 0.993228 0.172796 0.207906 0.044 Uiso 0.438(9) 1 calc R U P A 2
C9A C 1.1066(11) 0.2861(9) 0.1656(7) 0.0254(17) Uani 0.438(9) 1 d D U P A 2
C10A C 1.1569(7) 0.1852(8) 0.1764(6) 0.0271(16) Uani 0.438(9) 1 d D U P A 2
H10A H 1.157026 0.132475 0.217426 0.032 Uiso 0.438(9) 1 calc R U P A 2
C11A C 1.2069(7) 0.1640(7) 0.1252(5) 0.0336(17) Uani 0.438(9) 1 d D U P A 2
H11A H 1.239928 0.095591 0.130376 0.040 Uiso 0.438(9) 1 calc R U P A 2
C12A C 1.2106(8) 0.2383(8) 0.0673(6) 0.0339(17) Uani 0.438(9) 1 d D U P A 2
H12A H 1.246711 0.220835 0.033469 0.041 Uiso 0.438(9) 1 calc R U P A 2
C13A C 1.1621(7) 0.3386(8) 0.0578(5) 0.0324(15) Uani 0.438(9) 1 d D U P A 2
H13A H 1.164599 0.390440 0.017681 0.039 Uiso 0.438(9) 1 calc R U P A 2
C14A C 1.1084(7) 0.3630(8) 0.1086(5) 0.0270(15) Uani 0.438(9) 1 d D U P A 2
H14A H 1.074379 0.431430 0.103336 0.032 Uiso 0.438(9) 1 calc R U P A 2
C15 C 1.3195(2) 0.2550(2) 0.24638(15) 0.0216(6) Uani 1 1 d D . . B 1
C16 C 1.3836(2) 0.1821(3) 0.22558(18) 0.0309(7) Uani 1 1 d . . . B 1
H16 H 1.404458 0.111896 0.253786 0.037 Uiso 1 1 calc R U . B 1
C17 C 1.4175(3) 0.2108(3) 0.1640(2) 0.0395(9) Uani 1 1 d . . . B 1
H17 H 1.461626 0.160222 0.150206 0.047 Uiso 1 1 calc R U . B 1
C18 C 1.3877(3) 0.3117(3) 0.12278(19) 0.0426(10) Uani 1 1 d . . . B 1
H18 H 1.410903 0.330934 0.080373 0.051 Uiso 1 1 calc R U . B 1
C19 C 1.3238(3) 0.3856(3) 0.1428(2) 0.0413(9) Uani 1 1 d . . . B 1
H19 H 1.303836 0.455526 0.114512 0.050 Uiso 1 1 calc R U . B 1
C20 C 1.2890(2) 0.3574(3) 0.20405(19) 0.0341(8) Uani 1 1 d . . . B 1
H20 H 1.244066 0.408315 0.217252 0.041 Uiso 1 1 calc R U . B 1
C21 C 1.3622(4) 0.2155(12) 0.3912(6) 0.0169(18) Uani 0.593(14) 1 d D U P B 1
C22 C 1.3753(6) 0.3004(7) 0.3726(5) 0.0245(15) Uani 0.593(14) 1 d . U P B 1
H22 H 1.341370 0.358868 0.328382 0.029 Uiso 0.593(14) 1 calc R U P B 1
C23 C 1.4380(6) 0.2974(7) 0.4196(5) 0.0263(15) Uani 0.593(14) 1 d . U P B 1
H23 H 1.447133 0.354463 0.407917 0.032 Uiso 0.593(14) 1 calc R U P B 1
C24 C 1.4882(6) 0.2114(7) 0.4840(6) 0.0332(19) Uani 0.593(14) 1 d . U P B 1
H24 H 1.532132 0.209573 0.515786 0.040 Uiso 0.593(14) 1 calc R U P B 1
C25 C 1.4749(6) 0.1300(6) 0.5019(5) 0.0424(19) Uani 0.593(14) 1 d . U P B 1
H25 H 1.509240 0.071611 0.546051 0.051 Uiso 0.593(14) 1 calc R U P B 1
C26 C 1.4098(6) 0.1319(7) 0.4547(5) 0.0340(18) Uani 0.593(14) 1 d . U P B 1
H26 H 1.399489 0.075526 0.467274 0.041 Uiso 0.593(14) 1 calc R U P B 1
C21A C 1.3531(8) 0.2120(19) 0.3999(10) 0.021(2) Uani 0.407(14) 1 d D U P B 2
C22A C 1.3962(10) 0.2722(12) 0.3842(8) 0.036(2) Uani 0.407(14) 1 d . U P B 2
H22A H 1.383519 0.320559 0.336319 0.044 Uiso 0.407(14) 1 calc R U P B 2
C23A C 1.4589(9) 0.2628(12) 0.4384(8) 0.035(2) Uani 0.407(14) 1 d . U P B 2
H23A H 1.483700 0.308053 0.427376 0.042 Uiso 0.407(14) 1 calc R U P B 2
C24A C 1.4824(10) 0.1895(10) 0.5050(8) 0.032(2) Uani 0.407(14) 1 d . U P B 2
H24A H 1.528973 0.177573 0.540634 0.038 Uiso 0.407(14) 1 calc R U P B 2
C25A C 1.4397(10) 0.1344(9) 0.5201(7) 0.036(2) Uani 0.407(14) 1 d . U P B 2
H25A H 1.450701 0.088176 0.568394 0.043 Uiso 0.407(14) 1 calc R U P B 2
C26A C 1.3795(9) 0.1413(10) 0.4683(7) 0.028(2) Uani 0.407(14) 1 d . U P B 2
H26A H 1.355995 0.094744 0.481306 0.034 Uiso 0.407(14) 1 calc R U P B 2
P2 P 1.28051(5) 0.21583(5) 0.32996(4) 0.01659(15) Uani 1 1 d D . . . .
Se2 Se 1.28153(2) 0.07627(2) 0.36289(2) 0.02099(7) Uani 1 1 d . . . . .
C27 C 0.87050(19) 0.7637(2) 0.21293(17) 0.0222(6) Uani 1 1 d . . . . .
C28 C 0.8158(2) 0.8353(2) 0.23902(18) 0.0237(7) Uani 1 1 d D . . . .
C29 C 1.0577(6) 0.7279(8) 0.1792(5) 0.0275(16) Uani 0.612(4) 1 d D U P C 1
C30 C 1.1402(4) 0.6441(5) 0.1798(3) 0.0368(13) Uani 0.612(4) 1 d D U P C 1
H30 H 1.135266 0.602001 0.160343 0.044 Uiso 0.612(4) 1 calc R U P C 1
C31 C 1.2298(4) 0.6220(5) 0.2090(3) 0.0452(15) Uani 0.612(4) 1 d D U P C 1
H31 H 1.286212 0.565761 0.208573 0.054 Uiso 0.612(4) 1 calc R U P C 1
C32 C 1.2361(5) 0.6810(6) 0.2378(5) 0.0495(18) Uani 0.612(4) 1 d D U P C 1
H32 H 1.297565 0.665238 0.257696 0.059 Uiso 0.612(4) 1 calc R U P C 1
C33 C 1.1554(5) 0.7643(7) 0.2391(4) 0.0495(17) Uani 0.612(4) 1 d D U P C 1
H33 H 1.161210 0.804694 0.259841 0.059 Uiso 0.612(4) 1 calc R U P C 1
C34 C 1.0650(5) 0.7873(6) 0.2091(4) 0.0435(15) Uani 0.612(4) 1 d D U P C 1
H34 H 1.008830 0.843842 0.209353 0.052 Uiso 0.612(4) 1 calc R U P C 1
C35 C 0.8864(7) 0.8730(7) 0.0618(4) 0.0228(18) Uani 0.612(4) 1 d D U P C 1
C36 C 0.9411(4) 0.9109(4) 0.0229(3) 0.0332(12) Uani 0.612(4) 1 d D U P C 1
H36 H 1.007773 0.878585 0.041012 0.040 Uiso 0.612(4) 1 calc R U P C 1
C37 C 0.8982(4) 0.9960(4) -0.0424(3) 0.0400(14) Uani 0.612(4) 1 d D U P C 1
H37 H 0.935664 1.021531 -0.069364 0.048 Uiso 0.612(4) 1 calc R U P C 1
C38 C 0.8018(5) 1.0432(5) -0.0679(4) 0.0403(16) Uani 0.612(4) 1 d D U P C 1
H38 H 0.772339 1.102849 -0.111965 0.048 Uiso 0.612(4) 1 calc R U P C 1
C39 C 0.7472(9) 1.0052(11) -0.0305(8) 0.032(2) Uani 0.612(4) 1 d D U P C 1
H39 H 0.680302 1.038782 -0.048450 0.039 Uiso 0.612(4) 1 calc R U P C 1
C40 C 0.7900(9) 0.9179(11) 0.0335(9) 0.0257(19) Uani 0.612(4) 1 d D U P C 1
H40 H 0.753387 0.888849 0.057920 0.031 Uiso 0.612(4) 1 calc R U P C 1
C29A C 1.0565(9) 0.7409(14) 0.1905(9) 0.029(2) Uani 0.388(4) 1 d D U P C 2
C30A C 1.1341(6) 0.7026(9) 0.1610(5) 0.0395(19) Uani 0.388(4) 1 d D U P C 2
H30A H 1.129282 0.682042 0.124592 0.047 Uiso 0.388(4) 1 calc R U P C 2
C31A C 1.2193(6) 0.6939(9) 0.1843(6) 0.049(2) Uani 0.388(4) 1 d D U P C 2
H31A H 1.271657 0.671660 0.161728 0.059 Uiso 0.388(4) 1 calc R U P C 2
C32A C 1.2285(8) 0.7174(10) 0.2404(7) 0.045(2) Uani 0.388(4) 1 d D U P C 2
H32A H 1.288106 0.708139 0.257971 0.054 Uiso 0.388(4) 1 calc R U P C 2
C33A C 1.1516(7) 0.7542(10) 0.2708(6) 0.043(2) Uani 0.388(4) 1 d D U P C 2
H33A H 1.157470 0.770798 0.309249 0.052 Uiso 0.388(4) 1 calc R U P C 2
C34A C 1.0655(7) 0.7670(8) 0.2451(6) 0.0334(19) Uani 0.388(4) 1 d D U P C 2
H34A H 1.011744 0.794131 0.265289 0.040 Uiso 0.388(4) 1 calc R U P C 2
C35A C 0.8813(11) 0.8809(11) 0.0769(7) 0.023(3) Uani 0.388(4) 1 d D U P C 2
C36A C 0.9155(6) 0.9484(6) 0.0533(4) 0.0275(17) Uani 0.388(4) 1 d D U P C 2
H36A H 0.972372 0.933817 0.079947 0.033 Uiso 0.388(4) 1 calc R U P C 2
C37A C 0.8664(6) 1.0380(6) -0.0095(4) 0.0320(18) Uani 0.388(4) 1 d D U P C 2
H37A H 0.891476 1.082817 -0.027034 0.038 Uiso 0.388(4) 1 calc R U P C 2
C38A C 0.7808(7) 1.0617(8) -0.0465(5) 0.031(2) Uani 0.388(4) 1 d D U P C 2
H38A H 0.746758 1.122957 -0.089103 0.038 Uiso 0.388(4) 1 calc R U P C 2
C39A C 0.7454(14) 0.9953(16) -0.0208(13) 0.028(3) Uani 0.388(4) 1 d D U P C 2
H39A H 0.686846 1.011104 -0.045974 0.034 Uiso 0.388(4) 1 calc R U P C 2
C40A C 0.7944(14) 0.9064(17) 0.0409(14) 0.024(3) Uani 0.388(4) 1 d D U P C 2
H40A H 0.768542 0.862374 0.058894 0.029 Uiso 0.388(4) 1 calc R U P C 2
P4 P 0.7661(5) 0.9729(4) 0.20047(19) 0.0212(7) Uani 0.6286(9) 1 d D U P D 1
Se4 Se 0.85233(5) 1.03545(5) 0.15542(4) 0.03641(15) Uani 0.6286(9) 1 d D U P D 1
C41 C 0.6572(7) 1.0252(7) 0.1361(5) 0.0234(15) Uani 0.6286(9) 1 d D U P D 1
C42 C 0.6209(5) 1.1215(5) 0.0780(4) 0.0274(14) Uani 0.6286(9) 1 d D U P D 1
H42 H 0.651833 1.160233 0.073007 0.033 Uiso 0.6286(9) 1 calc R U P D 1
C43 C 0.5402(5) 1.1600(5) 0.0282(3) 0.0308(16) Uani 0.6286(9) 1 d D U P D 1
H43 H 0.515086 1.225862 -0.010373 0.037 Uiso 0.6286(9) 1 calc R U P D 1
C44 C 0.4960(5) 1.1032(4) 0.0340(3) 0.0333(14) Uani 0.6286(9) 1 d D U P D 1
H44 H 0.441519 1.129265 -0.001098 0.040 Uiso 0.6286(9) 1 calc R U P D 1
C45 C 0.5313(5) 1.0078(5) 0.0915(3) 0.0299(14) Uani 0.6286(9) 1 d D U P D 1
H45 H 0.500405 0.969119 0.095844 0.036 Uiso 0.6286(9) 1 calc R U P D 1
C46 C 0.6115(8) 0.9689(7) 0.1425(5) 0.0236(16) Uani 0.6286(9) 1 d D U P D 1
H46 H 0.635208 0.903869 0.181706 0.028 Uiso 0.6286(9) 1 calc R U P D 1
C47 C 0.7274(6) 0.9991(9) 0.2771(4) 0.0245(14) Uani 0.6286(9) 1 d D U P D 1
C48 C 0.7851(5) 1.0118(6) 0.3167(4) 0.0333(15) Uani 0.6286(9) 1 d D U P D 1
H48 H 0.845123 1.002841 0.305494 0.040 Uiso 0.6286(9) 1 calc R U P D 1
C49 C 0.7567(5) 1.0375(5) 0.3726(4) 0.0370(14) Uani 0.6286(9) 1 d D U P D 1
H49 H 0.798483 1.043507 0.400455 0.044 Uiso 0.6286(9) 1 calc R U P D 1
C50 C 0.6693(5) 1.0545(6) 0.3886(4) 0.0385(15) Uani 0.6286(9) 1 d D U P D 1
H50 H 0.650707 1.071341 0.427546 0.046 Uiso 0.6286(9) 1 calc R U P D 1
C51 C 0.6085(5) 1.0467(5) 0.3473(4) 0.0416(15) Uani 0.6286(9) 1 d D U P D 1
H51 H 0.546586 1.060947 0.356595 0.050 Uiso 0.6286(9) 1 calc R U P D 1
C52 C 0.6377(7) 1.0180(6) 0.2923(4) 0.0352(17) Uani 0.6286(9) 1 d D U P D 1
H52 H 0.596148 1.011341 0.264738 0.042 Uiso 0.6286(9) 1 calc R U P D 1
P4A P 0.7682(7) 0.9694(6) 0.2193(3) 0.0178(11) Uani 0.3714(9) 1 d D U P D 2
Se4A Se 0.87047(9) 1.01637(9) 0.19551(8) 0.03641(15) Uani 0.3714(9) 1 d D U P D 2
C41A C 0.6727(12) 1.0288(12) 0.1437(8) 0.021(2) Uani 0.3714(9) 1 d D U P D 2
C42A C 0.6486(8) 1.1255(9) 0.0912(6) 0.023(2) Uani 0.3714(9) 1 d D U P D 2
H42A H 0.683480 1.157323 0.095640 0.028 Uiso 0.3714(9) 1 calc R U P D 2
C43A C 0.5744(7) 1.1753(7) 0.0328(5) 0.026(2) Uani 0.3714(9) 1 d D U P D 2
H43A H 0.558561 1.241150 -0.002375 0.031 Uiso 0.3714(9) 1 calc R U P D 2
C44A C 0.5230(8) 1.1303(8) 0.0251(6) 0.026(2) Uani 0.3714(9) 1 d D U P D 2
H44A H 0.470827 1.165839 -0.014331 0.031 Uiso 0.3714(9) 1 calc R U P D 2
C45A C 0.5477(8) 1.0335(8) 0.0750(6) 0.026(2) Uani 0.3714(9) 1 d D U P D 2
H45A H 0.514799 1.000564 0.068853 0.031 Uiso 0.3714(9) 1 calc R U P D 2
C46A C 0.6214(13) 0.9843(13) 0.1345(9) 0.025(3) Uani 0.3714(9) 1 d D U P D 2
H46A H 0.636647 0.918581 0.169622 0.030 Uiso 0.3714(9) 1 calc R U P D 2
C47A C 0.7158(11) 0.9970(16) 0.2912(8) 0.027(2) Uani 0.3714(9) 1 d D U P D 2
C48A C 0.7611(9) 1.0167(11) 0.3349(7) 0.034(2) Uani 0.3714(9) 1 d D U P D 2
H48A H 0.820034 1.014853 0.327644 0.040 Uiso 0.3714(9) 1 calc R U P D 2
C49A C 0.7205(9) 1.0391(10) 0.3894(6) 0.040(2) Uani 0.3714(9) 1 d D U P D 2
H49A H 0.752167 1.051825 0.419948 0.049 Uiso 0.3714(9) 1 calc R U P D 2
C50A C 0.6348(9) 1.0430(10) 0.3995(7) 0.047(3) Uani 0.3714(9) 1 d D U P D 2
H50A H 0.604594 1.063848 0.434336 0.056 Uiso 0.3714(9) 1 calc R U P D 2
C51A C 0.5926(9) 1.0166(10) 0.3591(6) 0.046(2) Uani 0.3714(9) 1 d D U P D 2
H51A H 0.536131 1.013622 0.368753 0.055 Uiso 0.3714(9) 1 calc R U P D 2
C52A C 0.6328(11) 0.9945(11) 0.3043(7) 0.034(2) Uani 0.3714(9) 1 d D U P D 2
H52A H 0.603198 0.977544 0.275684 0.041 Uiso 0.3714(9) 1 calc R U P D 2
C53 C 0.72037(19) 0.5317(2) 0.28295(15) 0.0150(5) Uani 1 1 d . . . . .
C54 C 0.71535(19) 0.4569(2) 0.34252(14) 0.0144(5) Uani 1 1 d . . . . .
C55 C 0.5452(5) 0.7327(7) 0.2258(5) 0.0217(17) Uani 0.581(4) 1 d D U P E 1
C56 C 0.5777(5) 0.7464(5) 0.2799(4) 0.0261(13) Uani 0.581(4) 1 d D U P E 1
H56 H 0.643220 0.705260 0.303603 0.031 Uiso 0.581(4) 1 calc R U P E 1
C57 C 0.5129(5) 0.8221(5) 0.3000(4) 0.0310(14) Uani 0.581(4) 1 d D U P E 1
H57 H 0.533751 0.829904 0.339054 0.037 Uiso 0.581(4) 1 calc R U P E 1
C58 C 0.4194(5) 0.8847(5) 0.2630(4) 0.0340(15) Uani 0.581(4) 1 d D U P E 1
H58 H 0.376293 0.938156 0.274825 0.041 Uiso 0.581(4) 1 calc R U P E 1
C59 C 0.3887(4) 0.8696(4) 0.2091(3) 0.0355(14) Uani 0.581(4) 1 d D U P E 1
H59 H 0.323203 0.910164 0.185363 0.043 Uiso 0.581(4) 1 calc R U P E 1
C60 C 0.4520(4) 0.7961(4) 0.1890(3) 0.0269(12) Uani 0.581(4) 1 d D U P E 1
H60 H 0.430913 0.789279 0.149400 0.032 Uiso 0.581(4) 1 calc R U P E 1
C61 C 0.5818(5) 0.5994(7) 0.1513(4) 0.0224(12) Uani 0.581(4) 1 d D U P E 1
C62 C 0.4967(4) 0.5952(5) 0.1636(3) 0.0272(11) Uani 0.581(4) 1 d D U P E 1
H62 H 0.464530 0.616247 0.197764 0.033 Uiso 0.581(4) 1 calc R U P E 1
C63 C 0.4601(5) 0.5602(5) 0.1254(4) 0.0370(13) Uani 0.581(4) 1 d D U P E 1
H63 H 0.402130 0.559612 0.133024 0.044 Uiso 0.581(4) 1 calc R U P E 1
C64 C 0.5068(5) 0.5266(5) 0.0770(3) 0.0361(13) Uani 0.581(4) 1 d D U P E 1
H64 H 0.481789 0.501904 0.052091 0.043 Uiso 0.581(4) 1 calc R U P E 1
C65 C 0.5896(4) 0.5290(5) 0.0650(3) 0.0284(12) Uani 0.581(4) 1 d D U P E 1
H65 H 0.622349 0.505264 0.031984 0.034 Uiso 0.581(4) 1 calc R U P E 1
C66 C 0.6258(4) 0.5659(5) 0.1010(3) 0.0234(10) Uani 0.581(4) 1 d D U P E 1
H66 H 0.682418 0.568491 0.091040 0.028 Uiso 0.581(4) 1 calc R U P E 1
C55A C 0.5636(8) 0.7351(9) 0.2384(6) 0.022(2) Uani 0.419(4) 1 d D U P E 2
C56A C 0.5807(7) 0.7197(7) 0.3091(5) 0.0276(19) Uani 0.419(4) 1 d D U P E 2
H56A H 0.630350 0.655418 0.343193 0.033 Uiso 0.419(4) 1 calc R U P E 2
C57A C 0.5281(8) 0.7943(7) 0.3311(6) 0.038(2) Uani 0.419(4) 1 d D U P E 2
H57A H 0.543277 0.782812 0.379219 0.046 Uiso 0.419(4) 1 calc R U P E 2
C58A C 0.4531(7) 0.8859(8) 0.2832(5) 0.039(2) Uani 0.419(4) 1 d D U P E 2
H58A H 0.411938 0.935098 0.299259 0.047 Uiso 0.419(4) 1 calc R U P E 2
C59A C 0.4379(7) 0.9062(7) 0.2128(5) 0.054(2) Uani 0.419(4) 1 d D U P E 2
H59A H 0.388979 0.971219 0.178983 0.065 Uiso 0.419(4) 1 calc R U P E 2
C60A C 0.4939(6) 0.8318(6) 0.1906(5) 0.045(2) Uani 0.419(4) 1 d D U P E 2
H60A H 0.484170 0.847458 0.141026 0.055 Uiso 0.419(4) 1 calc R U P E 2
C61A C 0.5638(6) 0.6121(10) 0.1632(7) 0.0224(12) Uani 0.419(4) 1 d D U P E 2
C62A C 0.4669(5) 0.6600(7) 0.1581(4) 0.0274(16) Uani 0.419(4) 1 d D U P E 2
H62A H 0.436634 0.702169 0.182007 0.033 Uiso 0.419(4) 1 calc R U P E 2
C63A C 0.4156(5) 0.6434(7) 0.1159(4) 0.0340(17) Uani 0.419(4) 1 d D U P E 2
H63A H 0.347978 0.675286 0.110468 0.041 Uiso 0.419(4) 1 calc R U P E 2
C64A C 0.4598(6) 0.5820(7) 0.0818(5) 0.0318(16) Uani 0.419(4) 1 d D U P E 2
H64A H 0.422641 0.572408 0.052872 0.038 Uiso 0.419(4) 1 calc R U P E 2
C65A C 0.5576(6) 0.5343(7) 0.0893(5) 0.0277(16) Uani 0.419(4) 1 d D U P E 2
H65A H 0.588384 0.489395 0.067393 0.033 Uiso 0.419(4) 1 calc R U P E 2
C66A C 0.6112(6) 0.5523(7) 0.1291(5) 0.0234(10) Uani 0.419(4) 1 d D U P E 2
H66A H 0.678322 0.524006 0.132401 0.028 Uiso 0.419(4) 1 calc R U P E 2
C67 C 0.6296(9) 0.3604(7) 0.3013(4) 0.0184(17) Uani 0.58(2) 1 d D U P F 1
C68 C 0.5545(7) 0.3449(8) 0.2888(6) 0.0244(16) Uani 0.58(2) 1 d D U P F 1
H68 H 0.500185 0.368966 0.309217 0.029 Uiso 0.58(2) 1 calc R U P F 1
C69 C 0.5576(6) 0.2949(8) 0.2471(6) 0.0302(16) Uani 0.58(2) 1 d D U P F 1
H69 H 0.505797 0.284803 0.238945 0.036 Uiso 0.58(2) 1 calc R U P F 1
C70 C 0.6358(8) 0.2600(8) 0.2175(6) 0.0325(18) Uani 0.58(2) 1 d D U P F 1
H70 H 0.638127 0.225503 0.188872 0.039 Uiso 0.58(2) 1 calc R U P F 1
C71 C 0.7110(9) 0.2747(10) 0.2289(7) 0.0308(19) Uani 0.58(2) 1 d D U P F 1
H71 H 0.764624 0.250648 0.207837 0.037 Uiso 0.58(2) 1 calc R U P F 1
C72 C 0.7093(9) 0.3244(10) 0.2710(7) 0.0216(18) Uani 0.58(2) 1 d D U P F 1
H72 H 0.761572 0.333810 0.279059 0.026 Uiso 0.58(2) 1 calc R U P F 1
C67A C 0.6327(12) 0.3655(9) 0.2975(6) 0.019(2) Uani 0.42(2) 1 d D U P F 2
C68A C 0.5509(10) 0.3699(10) 0.2708(7) 0.0212(19) Uani 0.42(2) 1 d D U P F 2
H68A H 0.492080 0.404062 0.283773 0.025 Uiso 0.42(2) 1 calc R U P F 2
C69A C 0.5550(9) 0.3247(11) 0.2253(8) 0.030(2) Uani 0.42(2) 1 d D U P F 2
H69A H 0.499381 0.327551 0.206829 0.036 Uiso 0.42(2) 1 calc R U P F 2
C70A C 0.6412(11) 0.2754(11) 0.2070(8) 0.031(2) Uani 0.42(2) 1 d D U P F 2
H70A H 0.644445 0.244039 0.175919 0.038 Uiso 0.42(2) 1 calc R U P F 2
C71A C 0.7226(12) 0.2708(14) 0.2332(9) 0.029(2) Uani 0.42(2) 1 d D U P F 2
H71A H 0.781222 0.236741 0.219973 0.035 Uiso 0.42(2) 1 calc R U P F 2
C72A C 0.7186(12) 0.3157(14) 0.2786(10) 0.022(2) Uani 0.42(2) 1 d D U P F 2
H72A H 0.774496 0.312636 0.296789 0.026 Uiso 0.42(2) 1 calc R U P F 2
C73 C 0.67077(19) 0.3168(2) 0.45003(15) 0.0174(6) Uani 1 1 d . . . . .
C74 C 0.6333(2) 0.3343(2) 0.50709(15) 0.0217(6) Uani 1 1 d . . . . .
H74 H 0.584879 0.400976 0.499380 0.026 Uiso 1 1 calc R U . . .
C75 C 0.6660(2) 0.2550(2) 0.57537(16) 0.0278(7) Uani 1 1 d . . . . .
H75 H 0.640402 0.267498 0.614311 0.033 Uiso 1 1 calc R U . . .
C76 C 0.7361(2) 0.1579(2) 0.58645(17) 0.0296(7) Uani 1 1 d . . . . .
H76 H 0.758663 0.103440 0.633091 0.036 Uiso 1 1 calc R U . . .
C77 C 0.7733(2) 0.1398(2) 0.52996(18) 0.0320(8) Uani 1 1 d . . . . .
H77 H 0.821340 0.072909 0.537877 0.038 Uiso 1 1 calc R U . . .
C78 C 0.7412(2) 0.2184(2) 0.46187(17) 0.0263(7) Uani 1 1 d . . . . .
H78 H 0.767021 0.205411 0.423155 0.032 Uiso 1 1 calc R U . . .
O1 O 1.0609(9) 0.3334(6) 0.5410(4) 0.0324(16) Uani 0.63(5) 1 d D U P G 1
C79 C 1.0135(11) 0.2761(9) 0.5697(8) 0.044(2) Uani 0.63(5) 1 d D U P G 1
H79A H 0.944604 0.322703 0.564653 0.053 Uiso 0.63(5) 1 calc R U P G 1
H79B H 1.042014 0.230456 0.621180 0.053 Uiso 0.63(5) 1 calc R U P G 1
C80 C 1.0265(13) 0.2134(15) 0.5273(10) 0.043(2) Uani 0.63(5) 1 d D U P G 1
H80A H 0.965557 0.240813 0.495110 0.051 Uiso 0.63(5) 1 calc R U P G 1
H80B H 1.049717 0.140919 0.559856 0.051 Uiso 0.63(5) 1 calc R U P G 1
C81 C 1.1019(11) 0.2246(11) 0.4840(7) 0.0392(19) Uani 0.63(5) 1 d D U P G 1
H81A H 1.151648 0.157815 0.486626 0.047 Uiso 0.63(5) 1 calc R U P G 1
H81B H 1.071808 0.272940 0.433124 0.047 Uiso 0.63(5) 1 calc R U P G 1
C82 C 1.1438(8) 0.2663(12) 0.5212(8) 0.0350(19) Uani 0.63(5) 1 d D U P G 1
H82A H 1.194073 0.210483 0.564091 0.042 Uiso 0.63(5) 1 calc R U P G 1
H82B H 1.171106 0.304842 0.488339 0.042 Uiso 0.63(5) 1 calc R U P G 1
O1A O 1.0485(16) 0.3323(10) 0.5423(8) 0.040(3) Uani 0.37(5) 1 d D U P G 2
C79A C 0.9952(16) 0.2794(16) 0.5555(13) 0.041(3) Uani 0.37(5) 1 d D U P G 2
H79C H 0.926146 0.328805 0.535454 0.049 Uiso 0.37(5) 1 calc R U P G 2
H79D H 1.003952 0.240648 0.607673 0.049 Uiso 0.37(5) 1 calc R U P G 2
C80A C 1.032(2) 0.207(2) 0.5198(18) 0.042(3) Uani 0.37(5) 1 d D U P G 2
H80C H 0.982529 0.227903 0.479792 0.050 Uiso 0.37(5) 1 calc R U P G 2
H80D H 1.052274 0.136115 0.554643 0.050 Uiso 0.37(5) 1 calc R U P G 2
C81A C 1.1196(18) 0.2139(19) 0.4917(14) 0.043(3) Uani 0.37(5) 1 d D U P G 2
H81C H 1.174757 0.145342 0.502871 0.051 Uiso 0.37(5) 1 calc R U P G 2
H81D H 1.103013 0.256322 0.439383 0.051 Uiso 0.37(5) 1 calc R U P G 2
C82A C 1.1406(15) 0.264(2) 0.5327(17) 0.044(3) Uani 0.37(5) 1 d D U P G 2
H82C H 1.183999 0.212304 0.579659 0.052 Uiso 0.37(5) 1 calc R U P G 2
H82D H 1.171070 0.303312 0.505316 0.052 Uiso 0.37(5) 1 calc R U P G 2
O2 O 0.8468(8) 0.5227(13) 0.5274(6) 0.040(2) Uani 0.47(2) 1 d D U P G 1
C83 C 0.7511(7) 0.5959(10) 0.4856(8) 0.044(2) Uani 0.47(2) 1 d D U P G 1
H83A H 0.752460 0.627805 0.434390 0.053 Uiso 0.47(2) 1 calc R U P G 1
H83B H 0.719379 0.650219 0.502275 0.053 Uiso 0.47(2) 1 calc R U P G 1
C84 C 0.6978(10) 0.5361(11) 0.4960(9) 0.044(2) Uani 0.47(2) 1 d D U P G 1
H84A H 0.628991 0.579319 0.493706 0.053 Uiso 0.47(2) 1 calc R U P G 1
H84B H 0.704242 0.509435 0.459401 0.053 Uiso 0.47(2) 1 calc R U P G 1
C85 C 0.7479(11) 0.4492(13) 0.5707(9) 0.044(2) Uani 0.47(2) 1 d D U P G 1
H85A H 0.703249 0.453702 0.604004 0.052 Uiso 0.47(2) 1 calc R U P G 1
H85B H 0.775024 0.381811 0.569401 0.052 Uiso 0.47(2) 1 calc R U P G 1
C86 C 0.8268(10) 0.4661(12) 0.5926(7) 0.0393(14) Uani 0.47(2) 1 d D U P G 1
H86A H 0.805508 0.505229 0.621841 0.047 Uiso 0.47(2) 1 calc R U P G 1
H86B H 0.884992 0.399734 0.621198 0.047 Uiso 0.47(2) 1 calc R U P G 1
O2A O 0.8263(7) 0.5304(10) 0.5139(5) 0.0354(18) Uani 0.53(2) 1 d D U P G 2
C83A C 0.7345(6) 0.5973(9) 0.4621(8) 0.052(3) Uani 0.53(2) 1 d D U P G 2
H83C H 0.744949 0.602919 0.413701 0.063 Uiso 0.53(2) 1 calc R U P G 2
H83D H 0.704225 0.666514 0.460618 0.063 Uiso 0.53(2) 1 calc R U P G 2
C84A C 0.6705(10) 0.5518(10) 0.4850(8) 0.044(2) Uani 0.53(2) 1 d D U P G 2
H84C H 0.659575 0.526812 0.450983 0.053 Uiso 0.53(2) 1 calc R U P G 2
H84D H 0.608004 0.602456 0.488685 0.053 Uiso 0.53(2) 1 calc R U P G 2
C85A C 0.7261(10) 0.4647(12) 0.5574(8) 0.044(2) Uani 0.53(2) 1 d D U P G 2
H85C H 0.756941 0.398407 0.554129 0.053 Uiso 0.53(2) 1 calc R U P G 2
H85D H 0.683671 0.463099 0.592152 0.053 Uiso 0.53(2) 1 calc R U P G 2
C86A C 0.8003(9) 0.4863(11) 0.5793(7) 0.0393(14) Uani 0.53(2) 1 d D U P G 2
H86C H 0.773203 0.534659 0.601579 0.047 Uiso 0.53(2) 1 calc R U P G 2
H86D H 0.856546 0.422579 0.613738 0.047 Uiso 0.53(2) 1 calc R U P G 2
O3 O 0.7673(3) 1.3824(3) -0.0242(2) 0.0387(11) Uani 0.613(5) 1 d D U P H 1
C87 C 0.8405(4) 1.4003(5) -0.0047(3) 0.0355(13) Uani 0.613(5) 1 d D U P H 1
H87A H 0.817466 1.443092 0.021919 0.043 Uiso 0.613(5) 1 calc R U P H 1
H87B H 0.858288 1.436086 -0.048059 0.043 Uiso 0.613(5) 1 calc R U P H 1
C88 C 0.9259(5) 1.2974(6) 0.0418(4) 0.0479(17) Uani 0.613(5) 1 d D U P H 1
H88A H 0.971625 1.271050 0.012996 0.057 Uiso 0.613(5) 1 calc R U P H 1
H88B H 0.959491 1.301228 0.079650 0.057 Uiso 0.613(5) 1 calc R U P H 1
C89 C 0.8833(5) 1.2349(6) 0.0720(4) 0.0702(16) Uani 0.613(5) 1 d D U P H 1
H89A H 0.862926 1.239105 0.116440 0.084 Uiso 0.613(5) 1 calc R U P H 1
H89B H 0.928199 1.162573 0.082519 0.084 Uiso 0.613(5) 1 calc R U P H 1
C90 C 0.7950(6) 1.2825(7) 0.0113(6) 0.056(2) Uani 0.613(5) 1 d D U P H 1
H90A H 0.812915 1.248753 -0.021475 0.067 Uiso 0.613(5) 1 calc R U P H 1
H90B H 0.742365 1.274122 0.032041 0.067 Uiso 0.613(5) 1 calc R U P H 1
O3A O 0.7262(6) 1.3929(6) 0.0034(4) 0.0488(17) Uani 0.387(5) 1 d D U P H 2
C87A C 0.7860(6) 1.4094(8) 0.0433(5) 0.043(2) Uani 0.387(5) 1 d D U P H 2
H87C H 0.785391 1.382191 0.094973 0.052 Uiso 0.387(5) 1 calc R U P H 2
H87D H 0.765878 1.482800 0.024880 0.052 Uiso 0.387(5) 1 calc R U P H 2
C88A C 0.8843(8) 1.3486(10) 0.0290(7) 0.049(2) Uani 0.387(5) 1 d D U P H 2
H88C H 0.935867 1.330051 0.066595 0.059 Uiso 0.387(5) 1 calc R U P H 2
H88D H 0.891530 1.389651 -0.018018 0.059 Uiso 0.387(5) 1 calc R U P H 2
C89A C 0.8897(8) 1.2510(9) 0.0294(8) 0.0702(16) Uani 0.387(5) 1 d D U P H 2
H89C H 0.931025 1.189093 0.073705 0.084 Uiso 0.387(5) 1 calc R U P H 2
H89D H 0.910664 1.239803 -0.013066 0.084 Uiso 0.387(5) 1 calc R U P H 2
C90A C 0.7795(9) 1.2868(10) 0.0266(10) 0.054(3) Uani 0.387(5) 1 d D U P H 2
H90C H 0.756809 1.267357 -0.006550 0.065 Uiso 0.387(5) 1 calc R U P H 2
H90D H 0.770235 1.252300 0.074785 0.065 Uiso 0.387(5) 1 calc R U P H 2

loop_
_atom_site_aniso_label
_atom_site_aniso_U_11
_atom_site_aniso_U_22
_atom_site_aniso_U_33
_atom_site_aniso_U_23
_atom_site_aniso_U_13
_atom_site_aniso_U_12
Se1 0.01742(14) 0.01952(14) 0.02117(15) -0.00934(12) 0.00164(12) -0.00392(12)
Se3 0.03110(17) 0.02231(16) 0.03757(19) -0.01036(14) 0.02260(15) -0.01186(14)
Se5 0.01593(13) 0.01618(13) 0.01696(14) -0.00470(11) 0.00392(11) -0.00788(11)
Se6 0.01509(14) 0.01935(15) 0.02444(16) -0.00689(12) 0.00525(12) -0.00412(11)
Ni1 0.01291(16) 0.01191(16) 0.02068(19) -0.00640(14) 0.00578(14) -0.00577(14)
K1 0.0226(3) 0.0201(3) 0.0218(3) -0.0098(3) 0.0018(3) -0.0084(3)
P1 0.0144(3) 0.0161(4) 0.0304(4) -0.0125(3) 0.0027(3) -0.0059(3)
P3 0.0161(4) 0.0198(4) 0.0384(5) -0.0025(4) 0.0075(3) -0.0105(3)
P5 0.0127(3) 0.0126(3) 0.0247(4) -0.0017(3) 0.0039(3) -0.0041(3)
P6 0.0118(3) 0.0140(3) 0.0166(4) -0.0055(3) 0.0029(3) -0.0069(3)
N1 0.0143(11) 0.0139(11) 0.0234(13) -0.0084(10) 0.0056(10) -0.0066(9)
N2 0.0138(11) 0.0182(12) 0.0288(14) -0.0142(11) 0.0054(10) -0.0064(10)
N3 0.0146(11) 0.0167(12) 0.0293(14) -0.0128(11) 0.0060(10) -0.0056(10)
N4 0.0120(11) 0.0139(11) 0.0266(13) -0.0085(10) 0.0030(10) -0.0067(9)
N5 0.0194(12) 0.0161(12) 0.0224(13) -0.0099(10) 0.0026(10) -0.0075(10)
N6 0.0192(12) 0.0145(12) 0.0298(14) -0.0106(11) -0.0010(11) -0.0055(10)
N7 0.0143(11) 0.0135(11) 0.0176(12) -0.0079(10) 0.0042(9) -0.0071(9)
N8 0.0174(11) 0.0188(12) 0.0191(12) -0.0100(10) 0.0051(10) -0.0112(10)
N9 0.0160(11) 0.0199(12) 0.0188(12) -0.0092(10) 0.0051(10) -0.0109(10)
C1 0.0171(13) 0.0135(13) 0.0231(15) -0.0079(12) 0.0071(12) -0.0091(11)
C2 0.0121(12) 0.0153(13) 0.0221(15) -0.0092(11) 0.0059(11) -0.0079(11)
C3 0.0171(19) 0.0216(18) 0.042(2) -0.0103(17) -0.0077(18) -0.0103(16)
C4 0.0174(18) 0.0236(12) 0.046(2) -0.0116(14) -0.0011(15) -0.0152(13)
C5 0.027(2) 0.027(2) 0.050(3) -0.0097(19) -0.003(2) -0.0208(16)
C6 0.030(2) 0.023(2) 0.056(3) -0.010(2) -0.003(2) -0.0168(18)
C7 0.031(3) 0.023(2) 0.057(2) -0.0167(19) -0.006(2) -0.014(2)
C8 0.024(2) 0.025(2) 0.048(2) -0.0162(17) -0.007(2) -0.0100(19)
C9 0.018(2) 0.029(3) 0.030(3) -0.022(2) 0.004(2) -0.0080(18)
C10 0.022(2) 0.033(3) 0.028(2) -0.019(2) 0.0023(18) -0.0058(18)
C11 0.025(2) 0.036(3) 0.031(2) -0.019(2) 0.0058(19) -0.0048(18)
C12 0.026(2) 0.037(3) 0.028(3) -0.021(2) 0.0050(19) -0.007(2)
C13 0.024(2) 0.036(3) 0.033(3) -0.016(2) 0.006(2) -0.009(2)
C14 0.021(2) 0.032(3) 0.033(3) -0.017(2) 0.007(2) -0.0109(19)
C3A 0.016(2) 0.0215(19) 0.044(2) -0.0115(19) -0.0074(19) -0.0114(18)
C4A 0.0174(18) 0.0236(12) 0.046(2) -0.0116(14) -0.0011(15) -0.0152(13)
C5A 0.029(2) 0.026(2) 0.053(3) -0.008(2) 0.000(2) -0.0172(19)
C6A 0.029(2) 0.023(2) 0.058(3) -0.008(2) -0.001(2) -0.016(2)
C7A 0.029(3) 0.026(2) 0.059(3) -0.014(2) -0.006(2) -0.016(2)
C8A 0.026(3) 0.028(2) 0.051(3) -0.013(2) -0.008(2) -0.013(2)
C9A 0.019(2) 0.030(3) 0.031(3) -0.020(2) 0.004(2) -0.009(2)
C10A 0.022(2) 0.032(3) 0.029(2) -0.022(2) 0.001(2) -0.007(2)
C11A 0.027(2) 0.034(3) 0.031(3) -0.020(2) 0.003(2) -0.005(2)
C12A 0.027(2) 0.035(3) 0.031(3) -0.019(2) 0.005(2) -0.004(2)
C13A 0.023(2) 0.035(3) 0.032(3) -0.017(2) 0.005(2) -0.007(2)
C14A 0.018(3) 0.031(3) 0.033(3) -0.019(2) 0.005(2) -0.009(2)
C15 0.0146(13) 0.0250(15) 0.0245(16) -0.0104(13) 0.0041(12) -0.0096(12)
C16 0.0275(17) 0.0363(19) 0.0341(19) -0.0217(16) 0.0111(15) -0.0145(15)
C17 0.039(2) 0.057(2) 0.039(2) -0.032(2) 0.0212(17) -0.0267(19)
C18 0.038(2) 0.075(3) 0.0279(19) -0.020(2) 0.0150(16) -0.039(2)
C19 0.0327(19) 0.040(2) 0.040(2) -0.0041(17) 0.0075(16) -0.0207(17)
C20 0.0253(17) 0.0309(18) 0.039(2) -0.0084(16) 0.0130(15) -0.0142(15)
C21 0.011(2) 0.022(2) 0.028(3) -0.019(3) 0.010(2) -0.010(2)
C22 0.019(3) 0.021(3) 0.036(3) -0.011(3) 0.004(2) -0.013(2)
C23 0.021(3) 0.022(3) 0.039(4) -0.013(3) -0.001(2) -0.013(2)
C24 0.023(3) 0.025(3) 0.045(4) -0.009(3) -0.010(3) -0.011(2)
C25 0.034(3) 0.034(3) 0.048(4) -0.009(3) -0.016(3) -0.015(3)
C26 0.026(3) 0.031(3) 0.043(4) -0.012(2) -0.003(3) -0.016(3)
C21A 0.013(3) 0.023(3) 0.031(4) -0.016(3) 0.009(3) -0.008(3)
C22A 0.026(4) 0.035(4) 0.037(4) -0.002(3) -0.003(3) -0.017(3)
C23A 0.021(4) 0.031(4) 0.046(4) -0.007(3) -0.004(3) -0.015(3)
C24A 0.027(3) 0.024(4) 0.040(4) -0.012(3) -0.009(3) -0.010(3)
C25A 0.038(4) 0.031(3) 0.038(4) -0.009(3) -0.007(3) -0.021(3)
C26A 0.033(4) 0.027(3) 0.032(4) -0.014(3) 0.002(3) -0.019(3)
P2 0.0120(3) 0.0139(3) 0.0221(4) -0.0087(3) 0.0025(3) -0.0043(3)
Se2 0.02150(15) 0.01422(14) 0.02424(16) -0.00810(12) -0.00080(12) -0.00669(12)
C27 0.0140(13) 0.0151(14) 0.0370(18) -0.0082(13) 0.0048(13) -0.0092(11)
C28 0.0166(14) 0.0136(14) 0.0400(19) -0.0110(13) 0.0009(13) -0.0071(12)
C29 0.019(2) 0.034(3) 0.029(3) -0.007(2) 0.009(2) -0.018(2)
C30 0.022(2) 0.032(3) 0.045(3) -0.006(2) 0.008(2) -0.014(2)
C31 0.020(2) 0.046(3) 0.050(3) -0.006(3) 0.008(2) -0.014(2)
C32 0.021(2) 0.067(4) 0.048(3) -0.010(3) 0.002(2) -0.023(3)
C33 0.032(3) 0.065(3) 0.054(4) -0.025(3) 0.000(3) -0.026(2)
C34 0.025(2) 0.055(3) 0.050(3) -0.022(3) 0.005(3) -0.019(2)
C35 0.031(2) 0.024(2) 0.021(3) -0.010(2) 0.006(2) -0.019(2)
C36 0.041(3) 0.037(3) 0.030(3) -0.012(2) 0.010(2) -0.029(2)
C37 0.058(3) 0.036(3) 0.033(3) -0.008(2) 0.013(2) -0.033(2)
C38 0.058(3) 0.029(3) 0.025(3) -0.004(2) 0.005(3) -0.022(2)
C39 0.038(3) 0.029(3) 0.021(4) -0.010(3) 0.003(3) -0.011(2)
C40 0.031(3) 0.027(3) 0.020(4) -0.010(3) 0.006(2) -0.015(3)
C29A 0.016(3) 0.032(4) 0.039(4) -0.011(3) 0.007(3) -0.016(3)
C30A 0.022(3) 0.048(4) 0.046(4) -0.020(3) 0.007(3) -0.015(3)
C31A 0.021(3) 0.058(4) 0.055(4) -0.017(3) 0.006(3) -0.017(3)
C32A 0.022(3) 0.053(4) 0.051(4) -0.012(4) -0.001(3) -0.021(3)
C33A 0.026(3) 0.057(4) 0.046(4) -0.012(4) 0.000(3) -0.027(3)
C34A 0.024(3) 0.044(4) 0.038(4) -0.016(3) 0.005(3) -0.023(3)
C35A 0.027(3) 0.026(3) 0.021(4) -0.010(3) 0.010(3) -0.017(3)
C36A 0.027(3) 0.028(3) 0.030(3) -0.009(3) 0.011(3) -0.018(2)
C37A 0.035(3) 0.027(3) 0.033(3) -0.006(3) 0.016(3) -0.020(3)
C38A 0.035(3) 0.028(3) 0.022(4) -0.006(3) 0.016(3) -0.013(3)
C39A 0.035(3) 0.029(4) 0.021(5) -0.007(3) 0.007(3) -0.019(3)
C40A 0.032(3) 0.025(4) 0.018(4) -0.009(3) 0.009(3) -0.016(3)
P4 0.0298(10) 0.0152(9) 0.0259(18) -0.0126(12) 0.0113(15) -0.0137(8)
Se4 0.0480(3) 0.0351(3) 0.0443(4) -0.0193(4) 0.0187(4) -0.0325(3)
C41 0.028(3) 0.014(2) 0.021(3) -0.0061(19) 0.004(2) -0.007(2)
C42 0.031(3) 0.016(2) 0.024(3) -0.0060(19) 0.009(2) -0.006(2)
C43 0.033(3) 0.020(3) 0.019(2) -0.004(2) 0.006(2) -0.002(2)
C44 0.039(3) 0.025(3) 0.021(3) -0.010(2) -0.003(2) -0.004(2)
C45 0.033(3) 0.020(3) 0.028(3) -0.010(2) -0.002(2) -0.007(2)
C46 0.028(3) 0.014(3) 0.025(3) -0.008(2) 0.001(2) -0.0077(19)
C47 0.031(3) 0.015(2) 0.030(3) -0.012(2) 0.006(2) -0.012(2)
C48 0.035(3) 0.031(2) 0.036(3) -0.021(2) 0.005(2) -0.012(2)
C49 0.041(3) 0.035(3) 0.037(3) -0.024(2) 0.006(3) -0.014(3)
C50 0.043(3) 0.035(3) 0.039(3) -0.027(2) 0.012(3) -0.013(3)
C51 0.046(3) 0.039(3) 0.038(3) -0.021(3) 0.013(2) -0.016(2)
C52 0.041(3) 0.035(4) 0.032(3) -0.019(3) 0.010(2) -0.017(2)
P4A 0.0192(14) 0.0142(14) 0.023(3) -0.0096(19) 0.008(2) -0.0098(11)
Se4A 0.0480(3) 0.0351(3) 0.0443(4) -0.0193(4) 0.0187(4) -0.0325(3)
C41A 0.024(3) 0.015(3) 0.023(3) -0.010(3) 0.008(3) -0.009(3)
C42A 0.022(4) 0.019(3) 0.022(4) -0.007(3) 0.002(3) -0.006(3)
C43A 0.025(4) 0.021(3) 0.020(3) -0.005(3) 0.005(3) -0.005(3)
C44A 0.026(4) 0.022(4) 0.021(3) -0.007(3) 0.000(3) -0.006(3)
C45A 0.028(3) 0.021(4) 0.022(3) -0.007(3) 0.003(3) -0.009(3)
C46A 0.027(4) 0.019(4) 0.021(4) -0.004(3) 0.002(3) -0.008(3)
C47A 0.034(3) 0.021(3) 0.027(4) -0.016(3) 0.010(3) -0.009(3)
C48A 0.043(4) 0.027(3) 0.035(4) -0.021(3) 0.010(3) -0.015(3)
C49A 0.047(4) 0.036(3) 0.035(4) -0.025(3) 0.010(4) -0.011(4)
C50A 0.054(5) 0.038(4) 0.034(4) -0.015(3) 0.014(4) -0.012(4)
C51A 0.051(4) 0.042(4) 0.035(4) -0.015(3) 0.018(3) -0.016(3)
C52A 0.038(3) 0.032(4) 0.030(4) -0.012(3) 0.013(3) -0.016(3)
C53 0.0156(13) 0.0125(13) 0.0186(14) -0.0080(11) 0.0041(11) -0.0073(11)
C54 0.0153(13) 0.0152(13) 0.0159(13) -0.0088(11) 0.0035(11) -0.0083(11)
C55 0.020(3) 0.015(2) 0.024(3) -0.004(2) 0.008(2) -0.007(2)
C56 0.023(2) 0.021(3) 0.032(3) -0.008(2) 0.008(3) -0.012(2)
C57 0.037(3) 0.023(3) 0.031(3) -0.014(2) 0.005(3) -0.011(2)
C58 0.031(3) 0.025(2) 0.031(3) -0.013(2) 0.010(2) -0.002(2)
C59 0.028(3) 0.028(3) 0.025(3) -0.008(2) 0.006(2) 0.002(2)
C60 0.023(2) 0.022(2) 0.022(2) -0.0075(19) 0.0044(19) -0.0025(19)
C61 0.013(2) 0.025(2) 0.019(3) 0.0018(16) -0.0012(18) -0.0110(19)
C62 0.025(2) 0.038(3) 0.020(2) -0.009(2) 0.0012(19) -0.019(2)
C63 0.035(3) 0.054(3) 0.034(3) -0.019(3) 0.002(2) -0.032(2)
C64 0.039(3) 0.044(3) 0.033(3) -0.017(2) -0.002(2) -0.026(3)
C65 0.027(3) 0.030(2) 0.028(3) -0.015(2) -0.002(2) -0.012(2)
C66 0.0177(19) 0.0229(19) 0.026(3) -0.006(2) -0.0017(18) -0.0103(15)
C55A 0.014(3) 0.018(3) 0.028(4) -0.006(3) 0.010(3) -0.006(3)
C56A 0.036(3) 0.012(3) 0.029(4) -0.009(3) 0.006(3) -0.008(3)
C57A 0.040(4) 0.022(3) 0.039(4) -0.013(3) 0.005(4) -0.005(3)
C58A 0.036(4) 0.025(3) 0.040(4) -0.016(3) 0.016(3) -0.002(3)
C59A 0.042(4) 0.034(3) 0.041(3) -0.011(3) 0.008(3) 0.010(3)
C60A 0.035(3) 0.032(3) 0.030(3) -0.006(3) 0.006(3) 0.007(3)
C61A 0.013(2) 0.025(2) 0.019(3) 0.0018(16) -0.0012(18) -0.0110(19)
C62A 0.015(3) 0.038(4) 0.021(3) -0.009(3) 0.002(2) -0.010(3)
C63A 0.017(3) 0.056(4) 0.023(3) -0.009(3) 0.003(2) -0.020(3)
C64A 0.026(3) 0.047(3) 0.023(3) -0.009(3) -0.003(3) -0.023(3)
C65A 0.025(3) 0.037(3) 0.024(3) -0.013(3) 0.003(3) -0.018(3)
C66A 0.0177(19) 0.0229(19) 0.026(3) -0.006(2) -0.0017(18) -0.0103(15)
C67 0.022(3) 0.016(3) 0.018(3) -0.006(2) 0.004(2) -0.011(2)
C68 0.026(2) 0.020(3) 0.027(4) -0.004(3) 0.001(3) -0.016(3)
C69 0.042(3) 0.022(3) 0.032(4) -0.007(3) -0.002(3) -0.023(3)
C70 0.053(3) 0.023(3) 0.028(3) -0.012(2) 0.002(3) -0.024(2)
C71 0.040(3) 0.022(3) 0.029(3) -0.013(2) 0.009(3) -0.012(3)
C72 0.026(3) 0.021(3) 0.022(3) -0.010(3) 0.006(3) -0.013(3)
C67A 0.023(3) 0.016(3) 0.021(3) -0.006(3) 0.001(3) -0.013(3)
C68A 0.027(3) 0.020(4) 0.022(4) -0.006(3) 0.003(3) -0.018(3)
C69A 0.042(3) 0.030(4) 0.026(4) -0.007(3) -0.002(3) -0.027(3)
C70A 0.053(3) 0.023(4) 0.026(4) -0.013(3) 0.006(3) -0.022(3)
C71A 0.039(4) 0.022(3) 0.028(4) -0.012(3) 0.008(3) -0.016(3)
C72A 0.025(3) 0.019(3) 0.022(4) -0.010(3) 0.004(3) -0.011(3)
C73 0.0165(13) 0.0195(14) 0.0199(14) -0.0075(12) 0.0042(11) -0.0124(12)
C74 0.0275(16) 0.0199(15) 0.0208(15) -0.0088(12) 0.0058(13) -0.0139(13)
C75 0.0417(19) 0.0288(17) 0.0188(15) -0.0092(13) 0.0092(14) -0.0227(15)
C76 0.0360(18) 0.0251(16) 0.0204(16) 0.0016(13) -0.0029(14) -0.0186(15)
C77 0.0297(17) 0.0202(16) 0.0316(18) -0.0045(14) 0.0016(15) -0.0067(14)
C78 0.0245(16) 0.0218(15) 0.0253(16) -0.0078(13) 0.0054(13) -0.0079(13)
O1 0.028(3) 0.028(2) 0.039(2) -0.0134(19) 0.005(2) -0.0128(18)
C79 0.043(4) 0.039(3) 0.045(4) -0.011(3) 0.006(3) -0.023(3)
C80 0.046(3) 0.034(3) 0.047(4) -0.011(3) 0.005(3) -0.024(3)
C81 0.041(4) 0.035(3) 0.041(3) -0.014(3) 0.003(3) -0.020(3)
C82 0.037(3) 0.030(3) 0.035(4) -0.013(3) 0.004(2) -0.015(2)
O1A 0.037(4) 0.031(3) 0.043(4) -0.007(3) 0.001(3) -0.018(3)
C79A 0.042(4) 0.037(4) 0.041(4) -0.013(3) 0.003(4) -0.020(3)
C80A 0.046(4) 0.035(4) 0.039(4) -0.014(3) 0.009(4) -0.017(3)
C81A 0.043(4) 0.037(4) 0.040(4) -0.011(3) 0.005(4) -0.019(4)
C82A 0.043(4) 0.034(4) 0.041(5) -0.013(4) 0.002(4) -0.012(3)
O2 0.032(4) 0.048(3) 0.048(4) -0.028(3) 0.012(3) -0.019(3)
C83 0.029(3) 0.052(3) 0.055(5) -0.028(4) 0.017(3) -0.019(3)
C84 0.026(4) 0.059(4) 0.057(5) -0.038(4) 0.013(4) -0.018(4)
C85 0.028(4) 0.057(4) 0.060(5) -0.033(4) 0.013(4) -0.026(4)
C86 0.030(3) 0.052(3) 0.054(3) -0.030(3) 0.013(3) -0.028(3)
O2A 0.028(3) 0.040(3) 0.052(4) -0.024(3) 0.020(3) -0.024(3)
C83A 0.036(3) 0.048(3) 0.058(5) -0.020(4) 0.014(4) -0.012(3)
C84A 0.034(4) 0.059(4) 0.052(4) -0.038(3) 0.008(4) -0.022(3)
C85A 0.030(4) 0.059(4) 0.060(5) -0.031(3) 0.007(4) -0.030(4)
C86A 0.030(3) 0.052(3) 0.054(3) -0.030(3) 0.013(3) -0.028(3)
O3 0.037(2) 0.043(2) 0.032(2) -0.0054(18) 0.0005(17) -0.0258(19)
C87 0.036(3) 0.043(3) 0.031(3) -0.015(2) 0.006(2) -0.023(2)
C88 0.039(3) 0.050(3) 0.040(3) -0.010(3) -0.007(3) -0.018(3)
C89 0.054(2) 0.069(3) 0.055(3) 0.004(3) -0.005(3) -0.029(2)
C90 0.055(3) 0.054(3) 0.054(4) -0.012(3) 0.002(3) -0.033(3)
O3A 0.049(3) 0.049(3) 0.048(4) -0.011(3) -0.003(3) -0.032(3)
C87A 0.041(4) 0.053(4) 0.036(4) -0.013(3) 0.003(3) -0.027(3)
C88A 0.039(4) 0.061(4) 0.037(4) -0.008(3) 0.005(3) -0.026(3)
C89A 0.054(2) 0.069(3) 0.055(3) 0.004(3) -0.005(3) -0.029(2)
C90A 0.058(4) 0.050(3) 0.052(5) -0.008(4) -0.002(4) -0.035(3)

loop_
_atom_type_symbol
_atom_type_description
_atom_type_scat_dispersion_real
_atom_type_scat_dispersion_imag
_atom_type_scat_source
C C 0.0033 0.0016 'International Tables Vol C Tables 4.2.6.8 and 6.1.1.4'
H H 0.0000 0.0000 'International Tables Vol C Tables 4.2.6.8 and 6.1.1.4'
N N 0.0061 0.0033 'International Tables Vol C Tables 4.2.6.8 and 6.1.1.4'
O O 0.0106 0.0060 'International Tables Vol C Tables 4.2.6.8 and 6.1.1.4'
P P 0.1023 0.0942 'International Tables Vol C Tables 4.2.6.8 and 6.1.1.4'
K K 0.2009 0.2494 'International Tables Vol C Tables 4.2.6.8 and 6.1.1.4'
Ni Ni 0.3393 1.1124 'International Tables Vol C Tables 4.2.6.8 and 6.1.1.4'
Se Se -0.0929 2.2259 'International Tables Vol C Tables 4.2.6.8 and 6.1.1.4'

loop_
_geom_angle_atom_site_label_1
_geom_angle_atom_site_label_2
_geom_angle_atom_site_label_3
_geom_angle
_geom_angle_site_symmetry_1
_geom_angle_site_symmetry_3
P1 Se1 Ni1 96.61(2) . .
P3 Se3 Ni1 95.07(3) . .
P5 Se5 Ni1 95.48(2) . .
N1 Ni1 N7 95.18(9) . .
N1 Ni1 N4 99.54(9) . .
N7 Ni1 N4 94.54(9) . .
N1 Ni1 Se3 90.59(7) . .
N7 Ni1 Se3 173.11(6) . .
N4 Ni1 Se3 88.19(7) . .
N1 Ni1 Se1 87.21(7) . .
N7 Ni1 Se1 90.27(6) . .
N4 Ni1 Se1 171.29(7) . .
Se3 Ni1 Se1 86.243(15) . .
N1 Ni1 Se5 171.68(7) . .
N7 Ni1 Se5 87.36(6) . .
N4 Ni1 Se5 88.13(6) . .
Se3 Ni1 Se5 86.414(15) . .
Se1 Ni1 Se5 84.846(14) . .
N1 Ni1 K1 60.75(7) . .
N7 Ni1 K1 61.97(6) . .
N4 Ni1 K1 55.90(7) . .
Se3 Ni1 K1 124.492(17) . .
Se1 Ni1 K1 132.767(16) . .
Se5 Ni1 K1 127.088(16) . .
O1 K1 N2 98.0(3) . .
O1A K1 N2 100.6(5) . .
O1 K1 N5 170.6(3) . .
O1A K1 N5 166.3(5) . .
N2 K1 N5 88.76(7) . .
O1A K1 O2A 74.7(6) . .
N2 K1 O2A 166.1(3) . .
N5 K1 O2A 93.9(3) . .
O1 K1 O2 72.9(4) . .
N2 K1 O2 168.2(4) . .
N5 K1 O2 99.5(3) . .
O1 K1 O1 103.9(2) . 2_766
N2 K1 O1 120.6(3) . 2_766
N5 K1 O1 77.93(14) . 2_766
O2 K1 O1 69.8(5) . 2_766
O1 K1 O1A 103.5(4) . 2_766
N2 K1 O1A 117.0(5) . 2_766
N5 K1 O1A 79.0(2) . 2_766
O2 K1 O1A 73.2(6) . 2_766
O1 K1 O1A 3.9(7) 2_766 2_766
O1 K1 N8 95.9(3) . .
O1A K1 N8 92.9(5) . .
N2 K1 N8 78.98(7) . .
N5 K1 N8 78.90(7) . .
O2A K1 N8 88.1(3) . .
O2 K1 N8 94.2(4) . .
O1 K1 N8 149.0(2) 2_766 .
O1A K1 N8 152.3(4) 2_766 .
O1 K1 O2 66.1(4) . 2_766
O1A K1 O2 70.3(6) . 2_766
N2 K1 O2 72.70(18) . 2_766
N5 K1 O2 122.6(3) . 2_766
O2A K1 O2 116.6(3) . 2_766
O2 K1 O2 109.1(2) . 2_766
O1 K1 O2 67.6(4) 2_766 2_766
O1A K1 O2 64.1(5) 2_766 2_766
N8 K1 O2 143.2(3) . 2_766
O1 K1 N4 161.4(3) . .
O1A K1 N4 162.5(5) . .
N2 K1 N4 64.26(6) . .
N5 K1 N4 24.52(6) . .
O2A K1 N4 117.9(3) . .
O2 K1 N4 123.8(3) . .
O1 K1 N4 90.62(13) 2_766 .
O1A K1 N4 90.3(2) 2_766 .
N8 K1 N4 76.17(6) . .
O2 K1 N4 110.5(2) 2_766 .
O1A K1 C83A 96.9(6) . .
N2 K1 C83A 149.1(3) . .
N5 K1 C83A 70.5(2) . .
O2A K1 C83A 25.30(19) . .
O1A K1 C83A 82.2(6) 2_766 .
N8 K1 C83A 74.8(3) . .
N4 K1 C83A 93.4(2) . .
C9A P1 C1 109.3(7) . .
C1 P1 C3 111.7(3) . .
C9A P1 C3A 107.8(6) . .
C1 P1 C3A 106.0(4) . .
C1 P1 C9 110.0(5) . .
C3 P1 C9 111.2(5) . .
C9A P1 Se1 115.1(5) . .
C1 P1 Se1 107.33(9) . .
C3 P1 Se1 108.07(12) . .
C3A P1 Se1 111.0(3) . .
C9 P1 Se1 108.5(3) . .
C29 P3 C27 110.9(3) . .
C35A P3 C27 103.2(5) . .
C29 P3 C35 110.2(4) . .
C27 P3 C35 112.6(3) . .
C35A P3 C29A 106.2(7) . .
C27 P3 C29A 102.6(4) . .
C29 P3 Se3 109.2(3) . .
C35A P3 Se3 116.0(5) . .
C27 P3 Se3 108.43(10) . .
C35 P3 Se3 105.3(3) . .
C29A P3 Se3 118.6(4) . .
C61A P5 C53 112.1(5) . .
C55 P5 C53 110.4(3) . .
C61A P5 C55A 109.7(5) . .
C53 P5 C55A 102.4(3) . .
C55 P5 C61 108.8(3) . .
C53 P5 C61 110.4(3) . .
C61A P5 Se5 116.1(4) . .
C55 P5 Se5 112.8(4) . .
C53 P5 Se5 108.10(9) . .
C55A P5 Se5 107.4(5) . .
C61 P5 Se5 106.3(2) . .
C54 P6 C67A 101.1(6) . .
C54 P6 C67 104.5(4) . .
C54 P6 C73 105.77(12) . .
C67A P6 C73 107.3(4) . .
C67 P6 C73 104.6(3) . .
C54 P6 Se6 114.45(9) . .
C67A P6 Se6 115.5(5) . .
C67 P6 Se6 114.9(4) . .
C73 P6 Se6 111.66(9) . .
N2 N1 C1 108.5(2) . .
N2 N1 Ni1 121.13(17) . .
C1 N1 Ni1 129.16(19) . .
N2 N1 K1 52.40(13) . .
C1 N1 K1 135.37(18) . .
Ni1 N1 K1 87.48(7) . .
N3 N2 N1 110.2(2) . .
N3 N2 K1 122.74(18) . .
N1 N2 K1 105.24(15) . .
N2 N3 C2 107.6(2) . .
N5 N4 C27 108.5(2) . .
N5 N4 Ni1 119.76(17) . .
C27 N4 Ni1 125.8(2) . .
N5 N4 K1 60.55(13) . .
C27 N4 K1 135.15(18) . .
Ni1 N4 K1 91.75(8) . .
N6 N5 N4 110.0(2) . .
N6 N5 K1 127.28(17) . .
N4 N5 K1 94.92(15) . .
N5 N6 C28 107.5(2) . .
N8 N7 C53 108.5(2) . .
N8 N7 Ni1 121.13(16) . .
C53 N7 Ni1 128.06(18) . .
N8 N7 K1 56.54(13) . .
C53 N7 K1 137.53(17) . .
Ni1 N7 K1 86.28(7) . .
N9 N8 N7 110.0(2) . .
N9 N8 K1 127.09(16) . .
N7 N8 K1 100.94(15) . .
N8 N9 C54 107.6(2) . .
N1 C1 C2 105.6(2) . .
N1 C1 P1 118.6(2) . .
C2 C1 P1 135.7(2) . .
N3 C2 C1 108.0(2) . .
N3 C2 P2 118.8(2) . .
C1 C2 P2 133.0(2) . .
C4 C3 C8 121.5(7) . .
C4 C3 P1 118.2(7) . .
C8 C3 P1 120.3(7) . .
C3 C4 C5 119.8(8) . .
C6 C5 C4 118.1(8) . .
C7 C6 C5 122.2(7) . .
C6 C7 C8 120.4(6) . .
C7 C8 C3 118.0(7) . .
C14 C9 C10 117.9(6) . .
C14 C9 P1 119.0(5) . .
C10 C9 P1 123.1(6) . .
C11 C10 C9 120.7(6) . .
C12 C11 C10 119.7(6) . .
C11 C12 C13 120.8(6) . .
C14 C13 C12 119.7(6) . .
C13 C14 C9 121.2(6) . .
C4A C3A C8A 116.7(9) . .
C4A C3A P1 120.2(9) . .
C8A C3A P1 120.8(8) . .
C5A C4A C3A 121.5(9) . .
C4A C5A C6A 120.4(10) . .
C7A C6A C5A 119.2(9) . .
C8A C7A C6A 119.3(8) . .
C7A C8A C3A 122.3(9) . .
C14A C9A C10A 122.6(8) . .
C14A C9A P1 115.5(7) . .
C10A C9A P1 121.6(9) . .
C11A C10A C9A 117.3(8) . .
C12A C11A C10A 122.1(8) . .
C11A C12A C13A 120.2(8) . .
C12A C13A C14A 119.0(8) . .
C9A C14A C13A 118.7(8) . .
C16 C15 C20 119.0(3) . .
C16 C15 P2 120.0(2) . .
C20 C15 P2 121.0(2) . .
C17 C16 C15 120.4(3) . .
C18 C17 C16 120.4(3) . .
C17 C18 C19 120.1(3) . .
C18 C19 C20 119.8(4) . .
C19 C20 C15 120.3(3) . .
C26 C21 C22 121.0(7) . .
C26 C21 P2 118.7(10) . .
C22 C21 P2 120.3(9) . .
C23 C22 C21 118.9(7) . .
C22 C23 C24 120.4(7) . .
C25 C24 C23 120.4(8) . .
C24 C25 C26 120.1(7) . .
C21 C26 C25 119.1(8) . .
C26A C21A C22A 115.2(9) . .
C26A C21A P2 122.2(15) . .
C22A C21A P2 121.9(15) . .
C21A C22A C23A 121.6(11) . .
C24A C23A C22A 119.4(12) . .
C25A C24A C23A 118.7(13) . .
C24A C25A C26A 122.7(11) . .
C21A C26A C25A 122.0(11) . .
C2 P2 C15 104.01(13) . .
C2 P2 C21A 103.1(5) . .
C2 P2 C21 106.3(3) . .
C15 P2 C21 101.6(4) . .
C2 P2 Se2 114.26(9) . .
C15 P2 Se2 114.89(10) . .
C21A P2 Se2 110.6(8) . .
C21 P2 Se2 114.4(5) . .
N4 C27 C28 106.0(3) . .
N4 C27 P3 116.1(2) . .
C28 C27 P3 137.8(2) . .
N6 C28 C27 107.9(2) . .
N6 C28 P4 119.8(3) . .
C27 C28 P4 130.8(3) . .
N6 C28 P4A 111.0(3) . .
C27 C28 P4A 140.9(3) . .
C34 C29 C30 119.8(7) . .
C34 C29 P3 118.3(6) . .
C30 C29 P3 121.8(6) . .
C31 C30 C29 120.0(7) . .
C32 C31 C30 119.6(6) . .
C31 C32 C33 121.9(7) . .
C32 C33 C34 118.5(7) . .
C29 C34 C33 120.0(7) . .
C40 C35 C36 119.6(7) . .
C40 C35 P3 119.2(6) . .
C36 C35 P3 120.9(6) . .
C37 C36 C35 119.9(6) . .
C38 C37 C36 120.0(5) . .
C37 C38 C39 120.6(7) . .
C38 C39 C40 119.8(10) . .
C39 C40 C35 119.8(9) . .
C30A C29A C34A 119.4(11) . .
C30A C29A P3 113.8(8) . .
C34A C29A P3 126.8(8) . .
C29A C30A C31A 120.0(9) . .
C32A C31A C30A 120.1(9) . .
C33A C32A C31A 119.9(10) . .
C32A C33A C34A 119.6(10) . .
C29A C34A C33A 120.9(10) . .
C36A C35A C40A 119.6(11) . .
C36A C35A P3 126.2(10) . .
C40A C35A P3 114.0(10) . .
C35A C36A C37A 119.9(8) . .
C38A C37A C36A 120.0(7) . .
C39A C38A C37A 119.5(10) . .
C40A C39A C38A 120.4(13) . .
C39A C40A C35A 120.4(13) . .
C28 P4 C47 100.6(4) . .
C28 P4 C41 104.9(4) . .
C47 P4 C41 106.5(5) . .
C28 P4 Se4 119.6(3) . .
C47 P4 Se4 112.1(4) . .
C41 P4 Se4 111.8(3) . .
C46 C41 C42 119.3(6) . .
C46 C41 P4 120.7(6) . .
C42 C41 P4 120.0(6) . .
C43 C42 C41 120.2(6) . .
C42 C43 C44 120.4(6) . .
C43 C44 C45 119.9(6) . .
C46 C45 C44 120.3(6) . .
C45 C46 C41 120.0(6) . .
C48 C47 C52 118.5(7) . .
C48 C47 P4 118.3(5) . .
C52 C47 P4 122.9(6) . .
C47 C48 C49 120.6(6) . .
C50 C49 C48 121.2(6) . .
C49 C50 C51 119.0(6) . .
C50 C51 C52 120.1(7) . .
C47 C52 C51 120.5(7) . .
C41A P4A C47A 108.1(9) . .
C41A P4A C28 100.4(7) . .
C47A P4A C28 111.0(7) . .
C41A P4A Se4A 112.9(6) . .
C47A P4A Se4A 111.1(6) . .
C28 P4A Se4A 112.8(5) . .
C46A C41A C42A 117.9(10) . .
C46A C41A P4A 123.6(10) . .
C42A C41A P4A 118.4(9) . .
C43A C42A C41A 120.6(9) . .
C44A C43A C42A 120.6(9) . .
C45A C44A C43A 119.7(9) . .
C44A C45A C46A 119.4(9) . .
C41A C46A C45A 121.6(10) . .
C48A C47A C52A 119.8(10) . .
C48A C47A P4A 119.8(10) . .
C52A C47A P4A 120.4(11) . .
C47A C48A C49A 119.9(10) . .
C50A C49A C48A 120.2(11) . .
C49A C50A C51A 120.1(10) . .
C50A C51A C52A 119.7(11) . .
C47A C52A C51A 120.1(12) . .
N7 C53 C54 106.1(2) . .
N7 C53 P5 118.09(19) . .
C54 C53 P5 135.7(2) . .
N9 C54 C53 107.8(2) . .
N9 C54 P6 119.9(2) . .
C53 C54 P6 131.9(2) . .
C60 C55 C56 120.2(6) . .
C60 C55 P5 125.8(5) . .
C56 C55 P5 113.4(5) . .
C55 C56 C57 119.2(6) . .
C58 C57 C56 120.0(6) . .
C59 C58 C57 119.6(6) . .
C58 C59 C60 120.5(5) . .
C55 C60 C59 120.3(6) . .
C66 C61 C62 116.8(6) . .
C66 C61 P5 120.8(4) . .
C62 C61 P5 122.4(5) . .
C63 C62 C61 120.2(6) . .
C64 C63 C62 121.0(5) . .
C65 C64 C63 119.7(6) . .
C64 C65 C66 120.2(6) . .
C65 C66 C61 122.1(5) . .
C60A C55A C56A 116.4(8) . .
C60A C55A P5 118.9(7) . .
C56A C55A P5 124.3(7) . .
C57A C56A C55A 121.9(8) . .
C56A C57A C58A 119.7(9) . .
C59A C58A C57A 119.9(8) . .
C58A C59A C60A 119.7(8) . .
C59A C60A C55A 121.9(8) . .
C62A C61A C66A 124.8(8) . .
C62A C61A P5 121.7(7) . .
C66A C61A P5 112.7(6) . .
C61A C62A C63A 115.9(7) . .
C64A C63A C62A 121.7(7) . .
C63A C64A C65A 120.3(7) . .
C64A C65A C66A 119.5(8) . .
C61A C66A C65A 117.6(7) . .
C68 C67 C72 118.9(8) . .
C68 C67 P6 119.5(8) . .
C72 C67 P6 121.5(9) . .
C69 C68 C67 121.0(7) . .
C70 C69 C68 119.7(8) . .
C69 C70 C71 120.4(9) . .
C70 C71 C72 120.7(10) . .
C71 C72 C67 119.2(9) . .
C72A C67A C68A 120.0(10) . .
C72A C67A P6 121.4(13) . .
C68A C67A P6 118.5(11) . .
C69A C68A C67A 120.1(9) . .
C70A C69A C68A 119.1(10) . .
C69A C70A C71A 121.2(12) . .
C72A C71A C70A 119.8(13) . .
C71A C72A C67A 119.8(13) . .
C74 C73 C78 119.2(3) . .
C74 C73 P6 120.1(2) . .
C78 C73 P6 120.7(2) . .
C73 C74 C75 120.5(3) . .
C76 C75 C74 119.7(3) . .
C77 C76 C75 120.1(3) . .
C76 C77 C78 120.5(3) . .
C77 C78 C73 120.0(3) . .
C79 O1 C82 104.6(7) . .
C79 O1 K1 114.4(7) . .
C82 O1 K1 107.9(8) . .
C79 O1 K1 122.8(9) . 2_766
C82 O1 K1 126.1(9) . 2_766
K1 O1 K1 76.1(2) . 2_766
O1 C79 C80 106.8(7) . .
C79 C80 C81 104.1(6) . .
C82 C81 C80 102.7(7) . .
O1 C82 C81 103.0(7) . .
O1 C82 K1 48.8(6) . .
C81 C82 K1 89.7(7) . .
C79A O1A C82A 105.8(12) . .
C79A O1A K1 109.7(12) . .
C82A O1A K1 110.5(15) . .
K1 O1A K1 74.9(4) . 2_766
O1A C79A C80A 107.7(12) . .
O1A C79A K1 47.8(8) . .
C80A C79A K1 103.4(13) . .
C79A C80A C81A 105.1(11) . .
C82A C81A C80A 102.1(12) . .
O1A C82A C81A 105.9(13) . .
C83 O2 C86 100.6(6) . .
C83 O2 K1 101.2(5) . .
C86 O2 K1 146.9(10) . .
C83 O2 K1 146.7(9) . 2_766
C86 O2 K1 102.4(5) . 2_766
K1 O2 K1 70.9(2) . 2_766
O2 C83 C84 106.1(8) . .
O2 C83 K1 54.3(4) . .
C84 C83 K1 116.3(8) . .
C85 C84 C83 103.0(7) . .
C86 C85 C84 103.1(7) . .
O2 C86 C85 107.2(8) . .
C86A O2A C83A 103.3(5) . .
C86A O2A K1 150.8(7) . .
C83A O2A K1 99.7(4) . .
O2A C83A C84A 108.3(7) . .
O2A C83A K1 55.0(3) . .
C84A C83A K1 134.5(9) . .
C83A C84A C85A 103.4(7) . .
C84A C85A C86A 104.4(7) . .
O2A C86A C85A 104.7(8) . .
C90 O3 C87 109.7(5) . .
O3 C87 C88 107.4(5) . .
C89 C88 C87 102.8(6) . .
C88 C89 C90 102.8(6) . .
O3 C90 C89 106.5(7) . .
C90A O3A C87A 101.3(8) . .
O3A C87A C88A 101.2(8) . .
C87A C88A C89A 106.7(8) . .
C88A C89A C90A 96.6(9) . .
O3A C90A C89A 110.3(10) . .

loop_
_geom_bond_atom_site_label_1
_geom_bond_atom_site_label_2
_geom_bond_distance
_geom_bond_site_symmetry_2
Se1 P1 2.1396(8) .
Se1 Ni1 2.5732(5) .
Se3 P3 2.1362(10) .
Se3 Ni1 2.5614(5) .
Se5 P5 2.1414(8) .
Se5 Ni1 2.5977(4) .
Se6 P6 2.1083(7) .
Ni1 N1 2.045(2) .
Ni1 N7 2.046(2) .
Ni1 N4 2.078(2) .
Ni1 K1 3.8803(7) .
K1 O1 2.774(5) .
K1 O1A 2.776(7) .
K1 N2 2.783(2) .
K1 N5 2.810(2) .
K1 O2A 2.812(5) .
K1 O2 2.813(6) .
K1 O1 2.827(13) 2_766
K1 O1A 2.90(2) 2_766
K1 N8 2.917(2) .
K1 O2 3.122(14) 2_766
K1 N4 3.215(2) .
K1 C83A 3.385(6) .
P1 C9A 1.778(9) .
P1 C1 1.793(3) .
P1 C3 1.810(8) .
P1 C3A 1.809(10) .
P1 C9 1.846(7) .
P3 C29 1.762(9) .
P3 C35A 1.767(13) .
P3 C27 1.795(3) .
P3 C35 1.845(8) .
P3 C29A 1.922(13) .
P5 C61A 1.762(9) .
P5 C55 1.780(7) .
P5 C53 1.800(3) .
P5 C55A 1.870(10) .
P5 C61 1.873(7) .
P6 C54 1.794(3) .
P6 C67A 1.818(7) .
P6 C67 1.820(5) .
P6 C73 1.822(3) .
N1 N2 1.336(3) .
N1 C1 1.361(3) .
N2 N3 1.332(3) .
N3 C2 1.350(4) .
N4 N5 1.339(3) .
N4 C27 1.357(4) .
N5 N6 1.335(3) .
N6 C28 1.355(4) .
N7 N8 1.339(3) .
N7 C53 1.359(3) .
N8 N9 1.337(3) .
N9 C54 1.355(3) .
C1 C2 1.403(4) .
C2 P2 1.799(3) .
C3 C4 1.356(9) .
C3 C8 1.410(9) .
C4 C5 1.407(9) .
C5 C6 1.376(8) .
C6 C7 1.361(9) .
C7 C8 1.379(8) .
C9 C14 1.401(8) .
C9 C10 1.407(8) .
C10 C11 1.386(8) .
C11 C12 1.380(8) .
C12 C13 1.380(8) .
C13 C14 1.379(8) .
C3A C4A 1.391(10) .
C3A C8A 1.402(10) .
C4A C5A 1.383(10) .
C5A C6A 1.396(10) .
C6A C7A 1.385(10) .
C7A C8A 1.385(10) .
C9A C14A 1.367(11) .
C9A C10A 1.382(10) .
C10A C11A 1.377(9) .
C11A C12A 1.367(10) .
C12A C13A 1.380(10) .
C13A C14A 1.414(9) .
C15 C16 1.385(4) .
C15 C20 1.391(4) .
C15 P2 1.818(3) .
C16 C17 1.383(5) .
C17 C18 1.369(5) .
C18 C19 1.383(5) .
C19 C20 1.385(5) .
C21 C26 1.360(15) .
C21 C22 1.407(16) .
C21 P2 1.828(5) .
C22 C23 1.376(11) .
C23 C24 1.391(9) .
C24 C25 1.356(11) .
C25 C26 1.416(11) .
C21A C26A 1.35(2) .
C21A C22A 1.39(2) .
C21A P2 1.827(7) .
C22A C23A 1.426(19) .
C23A C24A 1.342(15) .
C24A C25A 1.319(16) .
C25A C26A 1.385(15) .
P2 Se2 2.1082(8) .
C27 C28 1.399(4) .
C28 P4 1.818(6) .
C28 P4A 1.822(9) .
C29 C34 1.377(9) .
C29 C30 1.394(8) .
C30 C31 1.393(7) .
C31 C32 1.350(9) .
C32 C33 1.390(9) .
C33 C34 1.404(8) .
C35 C40 1.385(9) .
C35 C36 1.386(8) .
C36 C37 1.385(7) .
C37 C38 1.369(8) .
C38 C39 1.375(10) .
C39 C40 1.385(8) .
C29A C30A 1.374(12) .
C29A C34A 1.378(11) .
C30A C31A 1.382(10) .
C31A C32A 1.381(11) .
C32A C33A 1.372(11) .
C33A C34A 1.380(10) .
C35A C36A 1.381(11) .
C35A C40A 1.385(12) .
C36A C37A 1.394(9) .
C37A C38A 1.388(10) .
C38A C39A 1.384(12) .
C39A C40A 1.376(11) .
P4 C47 1.827(8) .
P4 C41 1.830(9) .
P4 Se4 2.102(6) .
C41 C46 1.393(8) .
C41 C42 1.404(8) .
C42 C43 1.381(8) .
C43 C44 1.382(8) .
C44 C45 1.393(7) .
C45 C46 1.388(8) .
C47 C48 1.377(8) .
C47 C52 1.391(8) .
C48 C49 1.380(7) .
C49 C50 1.368(8) .
C50 C51 1.383(8) .
C51 C52 1.389(8) .
P4A C41A 1.800(13) .
P4A C47A 1.806(13) .
P4A Se4A 2.103(11) .
C41A C46A 1.383(11) .
C41A C42A 1.397(11) .
C42A C43A 1.383(10) .
C43A C44A 1.380(10) .
C44A C45A 1.378(10) .
C45A C46A 1.395(11) .
C47A C48A 1.377(12) .
C47A C52A 1.379(11) .
C48A C49A 1.383(11) .
C49A C50A 1.371(11) .
C50A C51A 1.377(11) .
C51A C52A 1.386(11) .
C53 C54 1.400(4) .
C55 C60 1.371(8) .
C55 C56 1.371(8) .
C56 C57 1.408(8) .
C57 C58 1.374(8) .
C58 C59 1.369(8) .
C59 C60 1.377(7) .
C61 C66 1.395(7) .
C61 C62 1.422(7) .
C62 C63 1.398(7) .
C63 C64 1.376(8) .
C64 C65 1.372(8) .
C65 C66 1.388(7) .
C55A C60A 1.382(10) .
C55A C56A 1.390(10) .
C56A C57A 1.368(10) .
C57A C58A 1.374(10) .
C58A C59A 1.359(10) .
C59A C60A 1.380(9) .
C61A C62A 1.367(9) .
C61A C66A 1.365(10) .
C62A C63A 1.382(9) .
C63A C64A 1.372(10) .
C64A C65A 1.374(9) .
C65A C66A 1.391(10) .
C67 C68 1.391(9) .
C67 C72 1.401(9) .
C68 C69 1.381(8) .
C69 C70 1.371(9) .
C70 C71 1.378(9) .
C71 C72 1.389(9) .
C67A C72A 1.388(11) .
C67A C68A 1.391(11) .
C68A C69A 1.385(10) .
C69A C70A 1.382(11) .
C70A C71A 1.380(11) .
C71A C72A 1.379(11) .
C73 C74 1.387(4) .
C73 C78 1.395(4) .
C74 C75 1.389(4) .
C75 C76 1.383(5) .
C76 C77 1.378(5) .
C77 C78 1.382(4) .
O1 C79 1.431(8) .
O1 C82 1.459(8) .
C79 C80 1.532(7) .
C80 C81 1.542(7) .
C81 C82 1.531(7) .
O1A C79A 1.436(13) .
O1A C82A 1.454(13) .
C79A C80A 1.522(14) .
C80A C81A 1.555(13) .
C81A C82A 1.518(14) .
O2 C83 1.440(10) .
O2 C86 1.447(10) .
C83 C84 1.534(8) .
C84 C85 1.527(8) .
C85 C86 1.524(8) .
O2A C86A 1.432(9) .
O2A C83A 1.468(9) .
C83A C84A 1.508(10) .
C84A C85A 1.508(10) .
C85A C86A 1.510(9) .
O3 C90 1.349(8) .
O3 C87 1.432(6) .
C87 C88 1.510(8) .
C88 C89 1.437(9) .
C89 C90 1.566(10) .
O3A C90A 1.401(12) .
O3A C87A 1.449(10) .
C87A C88A 1.532(12) .
C88A C89A 1.554(13) .
C89A C90A 1.584(13) .
